data_4072824
loop_
_publ_author_name
'Clark, George R.'
'Lu, Guo-Liang'
'Roper, Warren R.'
'Wright, L. James'

_publ_section_title
;
 Stepwise Reactions of Acetylenes with Iridium Thiocarbonyl Complexes To
 Produce Isolable Iridacyclobutadienes and Conversion of These to either
 Cyclopentadienyliridium or Tethered Iridabenzene Complexes
;
_journal_issue 9
_journal_name_full Organometallics
_journal_page_first 2167
_journal_paper_doi 10.1021/om061066r
_journal_volume 26
_journal_year 2007
_chemical_formula_moiety 'C41 H34 I Ir P2 S, C H2 Cl2'
_chemical_formula_sum 'C42 H36 Cl2 I Ir P2 S'
_chemical_formula_weight 1024.71
_chemical_name_systematic
;
 ?
;
_space_group_IT_number 4
_symmetry_cell_setting monoclinic
_symmetry_space_group_name_Hall 'P 2yb'
_symmetry_space_group_name_H-M 'P 1 21 1'
_atom_sites_solution_hydrogens geom
_atom_sites_solution_primary direct
_atom_sites_solution_secondary difmap
_audit_creation_method SHELXL-97
_cell_angle_alpha 90.00
_cell_angle_beta 114.590(1)
_cell_angle_gamma 90.00
_cell_formula_units_Z 2
_cell_length_a 12.0872(3)
_cell_length_b 14.3121(3)
_cell_length_c 12.0945(3)
_cell_measurement_reflns_used 5780
_cell_measurement_temperature 85(2)
_cell_measurement_theta_max 27.15
_cell_measurement_theta_min 1.85
_cell_volume 1902.52(8)
_computing_cell_refinement 'SMART (Siemens, 1995)'
_computing_data_collection 'SADABS (Sheldrick, 1997)'
_computing_data_reduction 'SAINT (Siemens, 1995)'
_computing_molecular_graphics 'Ortep-III (Burnett & Johnson, 1996)'
_computing_publication_material 'SHELXTL (Siemens, 1995)'
_computing_structure_refinement 'SHELXL97 (Sheldrick, 1997)'
_computing_structure_solution 'SHELXS97 (Sheldrick, 1997)'
_diffrn_ambient_temperature 85(2)
_diffrn_measured_fraction_theta_full 0.993
_diffrn_measured_fraction_theta_max 0.993
_diffrn_measurement_device_type 'Siemens SMART CCD'
_diffrn_measurement_method 'Area detector \w scans'
_diffrn_radiation_monochromator graphite
_diffrn_radiation_source 'fine-focus sealed tube'
_diffrn_radiation_type MoK\a
_diffrn_radiation_wavelength 0.71073
_diffrn_reflns_av_R_equivalents 0.0000
_diffrn_reflns_av_sigmaI/netI 0.0342
_diffrn_reflns_limit_h_max 14
_diffrn_reflns_limit_h_min -15
_diffrn_reflns_limit_k_max 18
_diffrn_reflns_limit_k_min -18
_diffrn_reflns_limit_l_max 15
_diffrn_reflns_limit_l_min 0
_diffrn_reflns_number 7714
_diffrn_reflns_theta_full 27.15
_diffrn_reflns_theta_max 27.15
_diffrn_reflns_theta_min 1.85
_diffrn_standards_decay_% <2%
_diffrn_standards_number 0
_exptl_absorpt_coefficient_mu 4.630
_exptl_absorpt_correction_T_max 0.3372
_exptl_absorpt_correction_T_min 0.2466
_exptl_absorpt_correction_type multi-scan
_exptl_absorpt_process_details 'SADABS; Sheldrick, 1997'
_exptl_crystal_colour green
_exptl_crystal_density_diffrn 1.789
_exptl_crystal_density_method 'not measured'
_exptl_crystal_description prism
_exptl_crystal_F_000 996
_exptl_crystal_size_max 0.42
_exptl_crystal_size_mid 0.34
_exptl_crystal_size_min 0.30
_refine_diff_density_max 1.694
_refine_diff_density_min -2.104
_refine_diff_density_rms 0.178
_refine_ls_abs_structure_details 'Flack H D (1983), Acta Cryst. A39, 876-881'
_refine_ls_abs_structure_Flack 0.199(6)
_refine_ls_extinction_method none
_refine_ls_goodness_of_fit_ref 0.986
_refine_ls_hydrogen_treatment riding
_refine_ls_matrix_type full
_refine_ls_number_parameters 442
_refine_ls_number_reflns 7714
_refine_ls_number_restraints 1
_refine_ls_restrained_S_all 0.986
_refine_ls_R_factor_all 0.0419
_refine_ls_R_factor_gt 0.0412
_refine_ls_shift/su_max 0.001
_refine_ls_shift/su_mean 0.000
_refine_ls_structure_factor_coef Fsqd
_refine_ls_weighting_details 'calc w=1/[\s^2^(Fo^2^)+(0.0762P)^2^+11.6331P] where P=(Fo^2^+2Fc^2^)/3'
_refine_ls_weighting_scheme calc
_refine_ls_wR_factor_gt 0.1079
_refine_ls_wR_factor_ref 0.1091
_reflns_number_gt 7598
_reflns_number_total 7714
_reflns_threshold_expression I>2\s(I)
_cod_data_source_file om061066rsi20070208_115402.cif
_cod_data_source_block lu525
_cod_depositor_comments
;
The following automatic conversions were performed:

'_symmetry_cell_setting' value 'Monoclinic' changed to 'monoclinic'
according to /home/saulius/struct/CIF-dictionaries/cif_core.dic
dictionary named 'cif_core.dic' version 2.4.1 from
2010-06-29.

'_geom_bond_publ_flag' value 'Y' changed to 'y'
according to /home/saulius/struct/CIF-dictionaries/cif_core.dic
dictionary named 'cif_core.dic' version 2.4.1 from 2010-06-29 (11
times).

'_geom_bond_publ_flag' value 'N' changed to 'n' according to
/home/saulius/struct/CIF-dictionaries/cif_core.dic dictionary named
'cif_core.dic' version 2.4.1 from 2010-06-29 (80
times).

'_geom_angle_publ_flag' value 'Y' changed to 'y' according
to /home/saulius/struct/CIF-dictionaries/cif_core.dic dictionary
named 'cif_core.dic' version 2.4.1 from 2010-06-29 (14
times).

'_geom_angle_publ_flag' value 'N' changed to 'n' according
to /home/saulius/struct/CIF-dictionaries/cif_core.dic dictionary
named 'cif_core.dic' version 2.4.1 from 2010-06-29 (143 times).

Automatic conversion script
Id: cif_fix_values 1715 2011-07-08 13:25:40Z adriana 
;
_cod_original_sg_symbol_H-M P21
_cod_database_code 4072824

loop_
_symmetry_equiv_pos_as_xyz
'x, y, z'
'-x, y+1/2, -z'

loop_
_atom_site_label
_atom_site_type_symbol
_atom_site_fract_x
_atom_site_fract_y
_atom_site_fract_z
_atom_site_U_iso_or_equiv
_atom_site_adp_type
_atom_site_occupancy
_atom_site_symmetry_multiplicity
_atom_site_calc_flag
_atom_site_refinement_flags
Ir Ir 0.51672(2) 0.016611(13) 0.83932(2) 0.01530(8) Uani 1 1 d .
I I 0.37780(4) 0.03962(3) 0.59130(4) 0.01965(12) Uani 1 1 d .
S S 0.6787(2) 0.06517(19) 1.1139(2) 0.0340(5) Uani 1 1 d .
P1 P 0.68486(14) 0.01858(17) 0.78942(14) 0.0162(3) Uani 1 1 d .
P2 P 0.33871(14) 0.01640(18) 0.87312(14) 0.0164(3) Uani 1 1 d .
C1 C 0.5406(8) -0.1281(6) 0.8818(8) 0.0222(16) Uani 1 1 d .
H1A H 0.5105 -0.1807 0.8333 0.027 Uiso 1 1 calc R
C2 C 0.6125(10) -0.1197(7) 1.0002(10) 0.034(2) Uani 1 1 d .
H2A H 0.6484 -0.1648 1.0599 0.041 Uiso 1 1 calc R
C3 C 0.6176(7) -0.0157(7) 1.0072(7) 0.0264(16) Uani 1 1 d .
C4 C 0.6198(8) 0.1615(7) 1.0200(9) 0.0287(19) Uani 1 1 d .
H4A H 0.6367 0.2210 1.0539 0.034 Uiso 1 1 calc R
C5 C 0.5514(8) 0.1530(6) 0.9013(9) 0.0269(19) Uani 1 1 d .
H5A H 0.5215 0.2042 0.8502 0.032 Uiso 1 1 calc R
C11 C 0.6929(7) 0.1213(6) 0.7015(8) 0.0222(17) Uani 1 1 d .
C12 C 0.6795(7) 0.1118(6) 0.5830(8) 0.0247(16) Uani 1 1 d .
H12A H 0.6674 0.0526 0.5480 0.030 Uiso 1 1 calc R
C13 C 0.6838(8) 0.1896(7) 0.5144(9) 0.033(2) Uani 1 1 d .
H13A H 0.6720 0.1824 0.4338 0.039 Uiso 1 1 calc R
C14 C 0.7056(8) 0.2771(7) 0.5672(10) 0.035(2) Uani 1 1 d .
H14A H 0.7131 0.3286 0.5239 0.042 Uiso 1 1 calc R
C15 C 0.7162(8) 0.2878(6) 0.6850(10) 0.033(2) Uani 1 1 d .
H15A H 0.7287 0.3471 0.7196 0.040 Uiso 1 1 calc R
C16 C 0.7085(7) 0.2107(6) 0.7529(8) 0.0253(17) Uani 1 1 d .
H16A H 0.7135 0.2188 0.8312 0.030 Uiso 1 1 calc R
C21 C 0.7005(8) -0.0782(6) 0.6985(8) 0.0201(16) Uani 1 1 d .
C22 C 0.6053(7) -0.1404(5) 0.6373(7) 0.0211(15) Uani 1 1 d .
H22A H 0.5323 -0.1353 0.6453 0.025 Uiso 1 1 calc R
C23 C 0.6205(8) -0.2107(6) 0.5635(7) 0.0245(16) Uani 1 1 d .
H23A H 0.5579 -0.2530 0.5245 0.029 Uiso 1 1 calc R
C24 C 0.7269(8) -0.2174(6) 0.5485(8) 0.0265(18) Uani 1 1 d .
H24A H 0.7353 -0.2635 0.4984 0.032 Uiso 1 1 calc R
C25 C 0.8221(8) -0.1555(6) 0.6081(8) 0.0270(17) Uani 1 1 d .
H25A H 0.8942 -0.1601 0.5981 0.032 Uiso 1 1 calc R
C26 C 0.8082(7) -0.0857(6) 0.6835(7) 0.0237(16) Uani 1 1 d .
H26A H 0.8716 -0.0443 0.7236 0.028 Uiso 1 1 calc R
C31 C 0.8361(6) 0.0124(7) 0.9192(6) 0.0206(14) Uani 1 1 d .
C32 C 0.9112(8) 0.0889(7) 0.9619(8) 0.0291(18) Uani 1 1 d .
H32A H 0.8859 0.1474 0.9271 0.035 Uiso 1 1 calc R
C33 C 1.0280(9) 0.0777(8) 1.0595(9) 0.041(2) Uani 1 1 d .
H33A H 1.0802 0.1285 1.0877 0.049 Uiso 1 1 calc R
C34 C 1.0628(9) -0.0080(9) 1.1114(10) 0.052(3) Uani 1 1 d .
H34A H 1.1391 -0.0154 1.1753 0.062 Uiso 1 1 calc R
C35 C 0.9862(10) -0.0838(8) 1.0703(10) 0.042(2) Uani 1 1 d .
H35A H 1.0108 -0.1417 1.1074 0.050 Uiso 1 1 calc R
C36 C 0.8724(8) -0.0746(7) 0.9740(8) 0.0300(19) Uani 1 1 d .
H36A H 0.8211 -0.1260 0.9464 0.036 Uiso 1 1 calc R
C41 C 0.2258(7) 0.1078(6) 0.7977(7) 0.0194(15) Uani 1 1 d .
C42 C 0.1075(8) 0.1008(6) 0.7952(9) 0.0292(18) Uani 1 1 d .
H42A H 0.0864 0.0496 0.8296 0.035 Uiso 1 1 calc R
C43 C 0.0247(8) 0.1707(7) 0.7411(9) 0.034(2) Uani 1 1 d .
H43A H -0.0534 0.1651 0.7375 0.041 Uiso 1 1 calc R
C44 C 0.0532(8) 0.2480(7) 0.6926(9) 0.0312(19) Uani 1 1 d .
H44A H -0.0046 0.2944 0.6570 0.037 Uiso 1 1 calc R
C45 C 0.1693(9) 0.2569(6) 0.6968(9) 0.0252(18) Uani 1 1 d .
H45A H 0.1901 0.3098 0.6649 0.030 Uiso 1 1 calc R
C46 C 0.2545(8) 0.1864(6) 0.7490(8) 0.0228(17) Uani 1 1 d .
H46A H 0.3320 0.1923 0.7511 0.027 Uiso 1 1 calc R
C51 C 0.2481(7) -0.0923(6) 0.8314(8) 0.0206(16) Uani 1 1 d .
C52 C 0.1788(7) -0.1203(6) 0.8931(8) 0.0243(16) Uani 1 1 d .
H52A H 0.1807 -0.0857 0.9590 0.029 Uiso 1 1 calc R
C53 C 0.1064(8) -0.2004(6) 0.8560(9) 0.0290(18) Uani 1 1 d .
H53A H 0.0609 -0.2192 0.8980 0.035 Uiso 1 1 calc R
C54 C 0.1019(7) -0.2519(6) 0.7572(9) 0.0308(19) Uani 1 1 d .
H54A H 0.0533 -0.3049 0.7327 0.037 Uiso 1 1 calc R
C55 C 0.1705(8) -0.2239(6) 0.6950(9) 0.0280(19) Uani 1 1 d .
H55A H 0.1676 -0.2583 0.6286 0.034 Uiso 1 1 calc R
C56 C 0.2439(8) -0.1439(6) 0.7319(8) 0.0234(17) Uani 1 1 d .
H56A H 0.2898 -0.1253 0.6902 0.028 Uiso 1 1 calc R
C61 C 0.3679(6) 0.0296(7) 1.0320(6) 0.0244(16) Uani 1 1 d .
C62 C 0.4140(8) -0.0455(8) 1.1122(8) 0.034(2) Uani 1 1 d .
H62A H 0.4257 -0.1032 1.0834 0.041 Uiso 1 1 calc R
C63 C 0.4424(9) -0.0336(10) 1.2361(9) 0.046(3) Uani 1 1 d .
H63A H 0.4734 -0.0836 1.2893 0.055 Uiso 1 1 calc R
C64 C 0.4247(10) 0.0527(10) 1.2807(9) 0.052(3) Uani 1 1 d .
H64A H 0.4439 0.0603 1.3630 0.063 Uiso 1 1 calc R
C65 C 0.3783(11) 0.1267(9) 1.2008(9) 0.047(3) Uani 1 1 d .
H65A H 0.3658 0.1842 1.2297 0.056 Uiso 1 1 calc R
C66 C 0.3503(9) 0.1157(7) 1.0774(8) 0.032(2) Uani 1 1 d .
H66A H 0.3196 0.1661 1.0248 0.038 Uiso 1 1 calc R
C70 C 1.0368(12) 0.0348(15) 0.4861(13) 0.076(5) Uani 1 1 d .
H70A H 1.0821 -0.0104 0.5483 0.091 Uiso 1 1 calc R
H70B H 1.0730 0.0957 0.5132 0.091 Uiso 1 1 calc R
Cl1 Cl 0.8872(4) 0.0366(4) 0.4681(4) 0.0939(14) Uani 1 1 d .
Cl2 Cl 1.0479(3) 0.0062(4) 0.3526(3) 0.0726(10) Uani 1 1 d .

loop_
_atom_site_aniso_label
_atom_site_aniso_U_11
_atom_site_aniso_U_22
_atom_site_aniso_U_33
_atom_site_aniso_U_23
_atom_site_aniso_U_13
_atom_site_aniso_U_12
Ir 0.01534(12) 0.01487(13) 0.01779(12) 0.00059(10) 0.00898(9) 0.00070(10)
I 0.0199(2) 0.0221(3) 0.0186(2) 0.00086(15) 0.00969(16) 0.00061(16)
S 0.0296(10) 0.0472(14) 0.0231(9) -0.0023(9) 0.0088(8) -0.0024(10)
P1 0.0151(7) 0.0161(7) 0.0197(7) -0.0006(9) 0.0093(6) -0.0003(9)
P2 0.0164(7) 0.0167(7) 0.0185(7) 0.0024(9) 0.0097(6) 0.0012(9)
C1 0.026(4) 0.017(4) 0.029(4) 0.006(3) 0.018(3) -0.001(3)
C2 0.035(5) 0.037(5) 0.035(5) 0.014(4) 0.019(4) 0.012(4)
C3 0.024(3) 0.035(4) 0.027(4) 0.007(3) 0.017(3) 0.001(3)
C4 0.022(4) 0.034(5) 0.031(4) -0.011(4) 0.012(4) -0.008(3)
C5 0.016(4) 0.029(4) 0.042(5) 0.008(4) 0.018(4) 0.002(3)
C11 0.012(3) 0.019(4) 0.034(5) 0.002(3) 0.008(3) -0.003(3)
C12 0.018(3) 0.027(4) 0.031(4) 0.003(3) 0.011(3) -0.002(3)
C13 0.025(4) 0.032(5) 0.045(5) 0.016(4) 0.019(4) 0.003(4)
C14 0.018(4) 0.031(5) 0.056(6) 0.022(4) 0.014(4) 0.003(3)
C15 0.023(4) 0.017(4) 0.060(6) 0.005(4) 0.018(4) 0.000(3)
C16 0.019(3) 0.019(4) 0.041(5) 0.000(3) 0.015(3) -0.001(3)
C21 0.025(4) 0.017(3) 0.025(4) -0.003(3) 0.017(3) -0.001(3)
C22 0.023(4) 0.016(3) 0.026(4) 0.002(3) 0.013(3) 0.001(3)
C23 0.029(4) 0.022(4) 0.024(4) -0.005(3) 0.013(3) -0.002(3)
C24 0.028(4) 0.025(4) 0.029(4) -0.011(3) 0.014(3) 0.001(3)
C25 0.026(4) 0.029(4) 0.033(4) -0.001(3) 0.019(4) 0.002(3)
C26 0.022(4) 0.023(4) 0.028(4) -0.006(3) 0.012(3) 0.000(3)
C31 0.015(3) 0.028(4) 0.020(3) -0.003(3) 0.008(2) 0.005(3)
C32 0.024(4) 0.030(4) 0.034(4) -0.004(4) 0.011(4) 0.001(3)
C33 0.027(5) 0.047(6) 0.037(5) -0.007(4) 0.001(4) 0.000(4)
C34 0.032(5) 0.063(8) 0.041(5) -0.007(5) -0.004(4) 0.015(5)
C35 0.039(5) 0.038(5) 0.038(5) 0.008(4) 0.006(4) 0.018(4)
C36 0.029(4) 0.031(5) 0.028(4) -0.001(3) 0.011(4) 0.002(4)
C41 0.023(4) 0.018(3) 0.020(4) 0.000(3) 0.012(3) 0.002(3)
C42 0.025(4) 0.026(4) 0.046(5) 0.005(4) 0.023(4) 0.005(3)
C43 0.022(4) 0.038(5) 0.048(5) 0.012(4) 0.020(4) 0.008(4)
C44 0.024(4) 0.031(4) 0.038(5) 0.008(4) 0.012(4) 0.013(3)
C45 0.028(4) 0.019(4) 0.029(4) 0.002(3) 0.012(4) 0.005(3)
C46 0.021(4) 0.024(4) 0.020(4) -0.003(3) 0.005(3) 0.001(3)
C51 0.018(3) 0.019(4) 0.026(4) 0.005(3) 0.010(3) 0.005(3)
C52 0.022(4) 0.023(4) 0.033(4) 0.003(3) 0.017(3) 0.003(3)
C53 0.023(4) 0.027(4) 0.042(5) 0.006(4) 0.019(4) -0.001(3)
C54 0.019(4) 0.022(4) 0.050(5) 0.006(4) 0.013(4) -0.001(3)
C55 0.024(4) 0.028(5) 0.030(5) -0.009(4) 0.009(4) -0.003(3)
C56 0.027(4) 0.021(4) 0.025(4) 0.003(3) 0.013(4) 0.002(3)
C61 0.017(3) 0.039(5) 0.017(3) -0.004(3) 0.007(2) -0.006(3)
C62 0.029(4) 0.049(6) 0.027(4) 0.005(4) 0.015(4) -0.008(4)
C63 0.029(5) 0.077(8) 0.027(4) 0.017(5) 0.007(4) -0.016(5)
C64 0.046(6) 0.085(9) 0.029(5) -0.007(5) 0.018(4) -0.034(6)
C65 0.061(7) 0.059(7) 0.033(5) -0.022(5) 0.032(5) -0.031(6)
C66 0.036(5) 0.040(5) 0.028(4) -0.013(4) 0.022(4) -0.016(4)
C70 0.064(8) 0.097(14) 0.061(7) -0.015(9) 0.022(6) 0.016(9)
Cl1 0.077(2) 0.119(4) 0.100(3) 0.019(3) 0.051(2) 0.008(3)
Cl2 0.0760(19) 0.084(3) 0.0593(17) -0.011(2) 0.0296(15) 0.006(2)

loop_
_atom_type_symbol
_atom_type_description
_atom_type_scat_dispersion_real
_atom_type_scat_dispersion_imag
_atom_type_scat_source
C C 0.0033 0.0016 'International Tables Vol C Tables 4.2.6.8 and 6.1.1.4'
H H 0.0000 0.0000 'International Tables Vol C Tables 4.2.6.8 and 6.1.1.4'
P P 0.1023 0.0942 'International Tables Vol C Tables 4.2.6.8 and 6.1.1.4'
S S 0.1246 0.1234 'International Tables Vol C Tables 4.2.6.8 and 6.1.1.4'
I I -0.4742 1.8119 'International Tables Vol C Tables 4.2.6.8 and 6.1.1.4'
Ir Ir -1.4442 7.9887 'International Tables Vol C Tables 4.2.6.8 and 6.1.1.4'
Cl Cl 0.1484 0.1585 'International Tables Vol C Tables 4.2.6.8 and 6.1.1.4'

loop_
_geom_angle_atom_site_label_1
_geom_angle_atom_site_label_2
_geom_angle_atom_site_label_3
_geom_angle
_geom_angle_publ_flag
C3 Ir C5 84.3(4) y
C3 Ir C1 63.4(4) y
C5 Ir C1 147.7(3) y
C3 Ir P1 92.2(2) n
C5 Ir P1 90.9(2) n
C1 Ir P1 91.7(2) n
C3 Ir P2 92.3(2) n
C5 Ir P2 90.0(2) n
C1 Ir P2 89.9(2) n
P1 Ir P2 175.54(6) n
C3 Ir I 172.6(3) y
C5 Ir I 102.7(3) y
C1 Ir I 109.7(3) y
P1 Ir I 85.41(4) n
P2 Ir I 90.13(4) n
C3 S C4 96.7(4) y
C21 P1 C11 102.4(3) n
C21 P1 C31 99.3(4) n
C11 P1 C31 104.9(4) n
C21 P1 Ir 117.6(3) n
C11 P1 Ir 114.7(3) n
C31 P1 Ir 115.9(2) n
C61 P2 C51 102.1(4) n
C61 P2 C41 103.2(4) n
C51 P2 C41 103.3(4) n
C61 P2 Ir 113.3(2) n
C51 P2 Ir 115.8(3) n
C41 P2 Ir 117.2(3) n
C2 C1 Ir 97.7(6) y
C2 C1 H1A 131.2 n
Ir C1 H1A 131.2 n
C1 C2 C3 98.3(8) y
C1 C2 H2A 130.9 n
C3 C2 H2A 130.9 n
C2 C3 S 137.2(7) y
C2 C3 Ir 100.7(6) y
S C3 Ir 122.0(5) y
C5 C4 S 122.2(8) y
C5 C4 H4A 118.9 n
S C4 H4A 118.9 n
C4 C5 Ir 114.7(7) y
C4 C5 H5A 122.6 n
Ir C5 H5A 122.6 n
C12 C11 C16 119.1(8) n
C12 C11 P1 120.6(7) n
C16 C11 P1 120.2(7) n
C11 C12 C13 121.2(9) n
C11 C12 H12A 119.4 n
C13 C12 H12A 119.4 n
C14 C13 C12 119.6(10) n
C14 C13 H13A 120.2 n
C12 C13 H13A 120.2 n
C13 C14 C15 119.7(9) n
C13 C14 H14A 120.2 n
C15 C14 H14A 120.2 n
C14 C15 C16 121.0(9) n
C14 C15 H15A 119.5 n
C16 C15 H15A 119.5 n
C15 C16 C11 119.2(9) n
C15 C16 H16A 120.4 n
C11 C16 H16A 120.4 n
C26 C21 C22 119.3(7) n
C26 C21 P1 118.3(6) n
C22 C21 P1 122.2(6) n
C21 C22 C23 119.7(7) n
C21 C22 H22A 120.1 n
C23 C22 H22A 120.1 n
C24 C23 C22 120.7(8) n
C24 C23 H23A 119.7 n
C22 C23 H23A 119.7 n
C23 C24 C25 120.3(8) n
C23 C24 H24A 119.8 n
C25 C24 H24A 119.8 n
C24 C25 C26 119.3(8) n
C24 C25 H25A 120.3 n
C26 C25 H25A 120.3 n
C21 C26 C25 120.7(7) n
C21 C26 H26A 119.7 n
C25 C26 H26A 119.7 n
C32 C31 C36 120.2(7) n
C32 C31 P1 123.0(7) n
C36 C31 P1 116.8(7) n
C31 C32 C33 119.5(9) n
C31 C32 H32A 120.2 n
C33 C32 H32A 120.2 n
C34 C33 C32 119.6(10) n
C34 C33 H33A 120.2 n
C32 C33 H33A 120.2 n
C33 C34 C35 120.7(9) n
C33 C34 H34A 119.6 n
C35 C34 H34A 119.6 n
C34 C35 C36 120.6(10) n
C34 C35 H35A 119.7 n
C36 C35 H35A 119.7 n
C31 C36 C35 119.3(9) n
C31 C36 H36A 120.4 n
C35 C36 H36A 120.4 n
C46 C41 C42 118.5(8) n
C46 C41 P2 121.7(6) n
C42 C41 P2 119.6(6) n
C43 C42 C41 119.1(8) n
C43 C42 H42A 120.5 n
C41 C42 H42A 120.5 n
C44 C43 C42 122.2(8) n
C44 C43 H43A 118.9 n
C42 C43 H43A 118.9 n
C43 C44 C45 119.5(8) n
C43 C44 H44A 120.3 n
C45 C44 H44A 120.3 n
C46 C45 C44 119.7(9) n
C46 C45 H45A 120.2 n
C44 C45 H45A 120.2 n
C45 C46 C41 121.0(8) n
C45 C46 H46A 119.5 n
C41 C46 H46A 119.5 n
C56 C51 C52 119.8(8) n
C56 C51 P2 119.1(6) n
C52 C51 P2 121.1(7) n
C53 C52 C51 120.0(8) n
C53 C52 H52A 120.0 n
C51 C52 H52A 120.0 n
C54 C53 C52 120.5(8) n
C54 C53 H53A 119.7 n
C52 C53 H53A 119.7 n
C55 C54 C53 119.7(8) n
C55 C54 H54A 120.2 n
C53 C54 H54A 120.2 n
C54 C55 C56 120.3(9) n
C54 C55 H55A 119.9 n
C56 C55 H55A 119.9 n
C51 C56 C55 119.8(9) n
C51 C56 H56A 120.1 n
C55 C56 H56A 120.1 n
C62 C61 C66 119.0(7) n
C62 C61 P2 120.0(7) n
C66 C61 P2 120.9(7) n
C63 C62 C61 119.9(10) n
C63 C62 H62A 120.1 n
C61 C62 H62A 120.1 n
C64 C63 C62 120.7(10) n
C64 C63 H63A 119.7 n
C62 C63 H63A 119.7 n
C63 C64 C65 119.3(9) n
C63 C64 H64A 120.4 n
C65 C64 H64A 120.4 n
C64 C65 C66 120.5(11) n
C64 C65 H65A 119.7 n
C66 C65 H65A 119.7 n
C65 C66 C61 120.6(10) n
C65 C66 H66A 119.7 n
C61 C66 H66A 119.7 n
Cl1 C70 Cl2 111.8(8) n
Cl1 C70 H70A 109.3 n
Cl2 C70 H70A 109.3 n
Cl1 C70 H70B 109.3 n
Cl2 C70 H70B 109.3 n
H70A C70 H70B 107.9 n

loop_
_geom_bond_atom_site_label_1
_geom_bond_atom_site_label_2
_geom_bond_distance
_geom_bond_publ_flag
Ir C3 1.940(8) y
Ir C5 2.070(10) y
Ir C1 2.125(8) y
Ir P1 2.3487(15) y
Ir P2 2.3513(15) y
Ir I 2.7810(5) y
S C3 1.661(9) y
S C4 1.739(11) y
P1 C21 1.826(8) n
P1 C11 1.840(9) n
P1 C31 1.851(7) n
P2 C61 1.813(7) n
P2 C51 1.848(9) n
P2 C41 1.836(8) n
C1 C2 1.337(14) y
C1 H1A 0.9300 n
C2 C3 1.491(14) y
C2 H2A 0.9300 n
C4 C5 1.331(13) y
C4 H4A 0.9300 n
C5 H5A 0.9300 n
C11 C12 1.381(13) n
C11 C16 1.401(12) n
C12 C13 1.404(12) n
C12 H12A 0.9300 n
C13 C14 1.380(15) n
C13 H13A 0.9300 n
C14 C15 1.385(16) n
C14 H14A 0.9300 n
C15 C16 1.402(12) n
C15 H15A 0.9300 n
C16 H16A 0.9300 n
C21 C26 1.392(11) n
C21 C22 1.399(11) n
C22 C23 1.406(11) n
C22 H22A 0.9300 n
C23 C24 1.375(12) n
C23 H23A 0.9300 n
C24 C25 1.392(12) n
C24 H24A 0.9300 n
C25 C26 1.409(11) n
C25 H25A 0.9300 n
C26 H26A 0.9300 n
C31 C32 1.378(13) n
C31 C36 1.393(13) n
C32 C33 1.423(13) n
C32 H32A 0.9300 n
C33 C34 1.361(17) n
C33 H33A 0.9300 n
C34 C35 1.379(17) n
C34 H34A 0.9300 n
C35 C36 1.390(13) n
C35 H35A 0.9300 n
C36 H36A 0.9300 n
C41 C46 1.379(12) n
C41 C42 1.420(11) n
C42 C43 1.374(12) n
C42 H42A 0.9300 n
C43 C44 1.361(14) n
C43 H43A 0.9300 n
C44 C45 1.389(13) n
C44 H44A 0.9300 n
C45 C46 1.392(12) n
C45 H45A 0.9300 n
C46 H46A 0.9300 n
C51 C56 1.394(12) n
C51 C52 1.393(11) n
C52 C53 1.397(12) n
C52 H52A 0.9300 n
C53 C54 1.386(14) n
C53 H53A 0.9300 n
C54 C55 1.390(14) n
C54 H54A 0.9300 n
C55 C56 1.403(12) n
C55 H55A 0.9300 n
C56 H56A 0.9300 n
C61 C62 1.399(13) n
C61 C66 1.401(13) n
C62 C63 1.402(14) n
C62 H62A 0.9300 n
C63 C64 1.400(19) n
C63 H63A 0.9300 n
C64 C65 1.384(19) n
C64 H64A 0.9300 n
C65 C66 1.395(12) n
C65 H65A 0.9300 n
C66 H66A 0.9300 n
C70 Cl1 1.730(14) n
C70 Cl2 1.724(14) n
C70 H70A 0.9700 n
C70 H70B 0.9700 n
